data_7705509
loop_
_publ_author_name
'Guo, Zhifang'
'Blair, Victoria L.'
'Deacon, Glen B.'
'Junk, Peter C.'

_publ_section_title
;
 Widely contrasting outcomes from the use of
 tris(pentafluorophenyl)bismuth or pentafluorophenylsilver as oxidants in
 the reactions of lanthanoid metals with
 <i>N</i>,<i>N</i>'-diarylformamidines.
;
_journal_issue 39
_journal_name_full 'Dalton transactions (Cambridge, England : 2003)'
_journal_page_first 13588
_journal_page_last 13600
_journal_paper_doi 10.1039/d0dt03044a
_journal_volume 49
_journal_year 2020
_chemical_formula_moiety 'C36 H24 F8 I N6 Tb, C7 H8'
_chemical_formula_sum 'C43 H32 F8 I N6 Tb'
_chemical_formula_weight 1070.56
_space_group_crystal_system monoclinic
_space_group_IT_number 13
_space_group_name_Hall '-P 2yac'
_space_group_name_H-M_alt 'P 1 2/n 1'
_atom_sites_solution_hydrogens mixed
_atom_sites_solution_primary dual
_audit_creation_date 2020-08-21
_audit_creation_method
;
Olex2 1.3
(compiled 2020.06.28 svn.raecde09e for OlexSys, GUI svn.r6132)
;
_audit_update_record
;
2020-08-21 deposited with the CCDC.	2020-09-16 downloaded from the CCDC.
;
_cell_angle_alpha 90
_cell_angle_beta 96.14(3)
_cell_angle_gamma 90
_cell_formula_units_Z 2
_cell_length_a 11.232(2)
_cell_length_b 13.487(3)
_cell_length_c 13.952(3)
_cell_measurement_reflns_used 2079
_cell_measurement_temperature 100(2)
_cell_measurement_theta_max 23.4
_cell_measurement_theta_min 3.5
_cell_volume 2101.4(8)
_computing_cell_refinement 'XDS (Kabsch, 1993)'
_computing_data_collection 'BluIce (McPhillips, 2002)'
_computing_data_reduction 'XDS (Kabsch, 1993)'
_computing_molecular_graphics 'Olex2 1.3 (Dolomanov et al., 2009)'
_computing_publication_material 'Olex2 1.3 (Dolomanov et al., 2009)'
_computing_structure_refinement 'SHELXL 2018/3 (Sheldrick, 2015)'
_computing_structure_solution 'SHELXT 2014/5 (Sheldrick, 2014)'
_diffrn_ambient_temperature 100(2)
_diffrn_measured_fraction_theta_full 0.961
_diffrn_measured_fraction_theta_max 0.957
_diffrn_measurement_device_type 'ADSC Quantum 210r'
_diffrn_measurement_method 'Phi Scan'
_diffrn_radiation_monochromator 'Silicon Double Crystal'
_diffrn_radiation_type Synchrotron
_diffrn_radiation_wavelength 0.71073
_diffrn_reflns_av_R_equivalents 0.1124
_diffrn_reflns_av_unetI/netI 0.0646
_diffrn_reflns_Laue_measured_fraction_full 0.961
_diffrn_reflns_Laue_measured_fraction_max 0.957
_diffrn_reflns_limit_h_max 13
_diffrn_reflns_limit_h_min -13
_diffrn_reflns_limit_k_max 16
_diffrn_reflns_limit_k_min -16
_diffrn_reflns_limit_l_max 17
_diffrn_reflns_limit_l_min -17
_diffrn_reflns_number 27112
_diffrn_reflns_point_group_measured_fraction_full 0.961
_diffrn_reflns_point_group_measured_fraction_max 0.957
_diffrn_reflns_theta_full 25.242
_diffrn_reflns_theta_max 26.019
_diffrn_reflns_theta_min 1.510
_diffrn_source 'MX1 Beamline Australian Synchrotron'
_diffrn_standards_number 0
_exptl_absorpt_coefficient_mu 2.491
_exptl_absorpt_correction_T_max 1.000000
_exptl_absorpt_correction_T_min 0.609154
_exptl_absorpt_correction_type multi-scan
_exptl_absorpt_process_details 'XDS(Kabsch, 1993)'
_exptl_crystal_colour colourless
_exptl_crystal_colour_primary colourless
_exptl_crystal_density_diffrn 1.692
_exptl_crystal_density_method 'not measured'
_exptl_crystal_description block
_exptl_crystal_F_000 1044
_exptl_crystal_size_max 0.1
_exptl_crystal_size_mid 0.08
_exptl_crystal_size_min 0.06
_refine_diff_density_max 2.397
_refine_diff_density_min -3.422
_refine_diff_density_rms 0.233
_refine_ls_extinction_coef 0.0366(17)
_refine_ls_extinction_expression Fc^*^=kFc[1+0.001xFc^2^\l^3^/sin(2\q)]^-1/4^
_refine_ls_extinction_method 'SHELXL-2018/3 (Sheldrick 2018)'
_refine_ls_goodness_of_fit_ref 1.100
_refine_ls_hydrogen_treatment mixed
_refine_ls_matrix_type full
_refine_ls_number_parameters 278
_refine_ls_number_reflns 3976
_refine_ls_number_restraints 0
_refine_ls_restrained_S_all 1.100
_refine_ls_R_factor_all 0.0507
_refine_ls_R_factor_gt 0.0506
_refine_ls_shift/su_max 0.001
_refine_ls_shift/su_mean 0.000
_refine_ls_structure_factor_coef Fsqd
_refine_ls_weighting_details 'w=1/[\s^2^(Fo^2^)+(0.0891P)^2^+0.6199P] where P=(Fo^2^+2Fc^2^)/3'
_refine_ls_weighting_scheme calc
_refine_ls_wR_factor_gt 0.1249
_refine_ls_wR_factor_ref 0.1250
_reflns_Friedel_coverage 0.000
_reflns_number_gt 3959
_reflns_number_total 3976
_reflns_threshold_expression 'I > 2\s(I)'
_cod_data_source_file d0dt03044a2.cif
_cod_data_source_block 1_CCDC2
_cod_depositor_comments 'Adding full bibliography for 7705503--7705523.cif.'
_cod_original_cell_volume 2101.4(7)
_cod_database_code 7705509
_shelx_shelxl_version_number 2018/3
_shelx_space_group_comment
;
The symmetry employed for this shelxl refinement is uniquely defined
by the following loop, which should always be used as a source of
symmetry information in preference to the above space-group names.
They are only intended as comments.
;
_shelx_estimated_absorpt_t_max 0.865
_shelx_estimated_absorpt_t_min 0.789
_olex2_refinement_description
;
1. Fixed Uiso
 At 1.2 times of:
  All C(H) groups
 At 1.5 times of:
  All C(H,H,H) groups
2. Others
 Fixed Sof: H21(0.5) C20(0.5) H20A(0.5) H20B(0.5) H20C(0.5)
3.a Aromatic/amide H refined with riding coordinates:
 C12(H12), C14(H14), C10(H10), C11(H11), C17(H17), C15(H15), C18(H18), C4(H4),
 C16(H16), C2(H2), C22(H22), C3(H3), C21(H21), C19(H19)
3.b Idealised Me refined as rotating group:
 C20(H20A,H20B,H20C)
;
_olex2_submission_special_instructions 'No special instructions were received'

loop_
_space_group_symop_operation_xyz
'x, y, z'
'-x+1/2, y, -z+1/2'
'-x, -y, -z'
'x-1/2, -y, z-1/2'

loop_
_atom_site_label
_atom_site_type_symbol
_atom_site_fract_x
_atom_site_fract_y
_atom_site_fract_z
_atom_site_U_iso_or_equiv
_atom_site_adp_type
_atom_site_occupancy
_atom_site_site_symmetry_order
_atom_site_calc_flag
_atom_site_refinement_flags_posn
_atom_site_refinement_flags_adp
_atom_site_refinement_flags_occupancy
_atom_site_disorder_assembly
_atom_site_disorder_group
Tb1 Tb 0.750000 0.79889(2) 0.250000 0.02299(17) Uani 1 2 d S T P . .
I1 I 0.750000 1.02805(2) 0.250000 0.02692(17) Uani 1 2 d S T P . .
F3 F 0.43354(18) 0.97790(15) 0.23042(14) 0.0358(4) Uani 1 1 d . . . . .
F4 F 0.5178(2) 0.77996(17) 0.50890(17) 0.0381(5) Uani 1 1 d . . . . .
F2 F 0.6181(2) 0.54956(19) 0.11506(16) 0.0469(5) Uani 1 1 d . . . . .
F1 F 0.5985(3) 0.55884(17) 0.45062(18) 0.0456(6) Uani 1 1 d . . . . .
N2 N 0.5569(2) 0.8163(2) 0.31665(19) 0.0277(5) Uani 1 1 d . . . . .
N3 N 0.8501(3) 0.80025(19) 0.4172(2) 0.0300(6) Uani 1 1 d . . . . .
N1 N 0.6193(2) 0.66312(19) 0.2786(2) 0.0293(6) Uani 1 1 d . . . . .
C9 C 0.4568(3) 0.8561(2) 0.4614(2) 0.0305(6) Uani 1 1 d . . . . .
C7 C 0.5405(3) 0.7190(2) 0.3183(2) 0.0283(6) Uani 1 1 d . . . . .
C12 C 0.3404(3) 1.0143(2) 0.3695(3) 0.0351(7) Uani 1 1 d . . . . .
H12 H 0.301138 1.069370 0.337551 0.042 Uiso 1 1 calc R U . . .
C14 C 0.8074(4) 0.7528(3) 0.4922(3) 0.0374(8) Uani 1 1 d . . . . .
H14 H 0.739783 0.710617 0.479604 0.045 Uiso 1 1 calc R U . . .
C13 C 0.4180(3) 0.9563(3) 0.3234(2) 0.0307(6) Uani 1 1 d . . . . .
C8 C 0.4794(3) 0.8740(2) 0.3658(2) 0.0283(6) Uani 1 1 d . . . . .
C10 C 0.3792(4) 0.9113(3) 0.5099(3) 0.0366(9) Uani 1 1 d . . . . .
H10 H 0.366094 0.894951 0.574170 0.044 Uiso 1 1 calc R U . . .
C11 C 0.3208(3) 0.9908(3) 0.4634(3) 0.0388(8) Uani 1 1 d . . . . .
H11 H 0.266995 1.029613 0.495907 0.047 Uiso 1 1 calc R U . . .
C17 C 1.0045(4) 0.8688(3) 0.5311(3) 0.0513(10) Uani 1 1 d . . . . .
H17 H 1.073518 0.909418 0.542987 0.062 Uiso 1 1 calc R U . . .
C15 C 0.8586(5) 0.7637(3) 0.5863(3) 0.0491(10) Uani 1 1 d . . . . .
H15 H 0.825454 0.730342 0.637206 0.059 Uiso 1 1 calc R U . . .
C18 C 0.9508(4) 0.8557(3) 0.4378(3) 0.0408(8) Uani 1 1 d . . . . .
H18 H 0.985624 0.886607 0.386359 0.049 Uiso 1 1 calc R U . . .
C5 C 0.5970(4) 0.5060(3) 0.3669(3) 0.0390(8) Uani 1 1 d . . . . .
C1 C 0.6072(4) 0.5013(3) 0.1997(3) 0.0399(8) Uani 1 1 d . . . . .
C6 C 0.6058(3) 0.5597(3) 0.2820(3) 0.0340(7) Uani 1 1 d . . . . .
C4 C 0.5863(5) 0.4053(3) 0.3706(4) 0.0506(12) Uani 1 1 d . . . . .
H4 H 0.576762 0.373083 0.429799 0.061 Uiso 1 1 calc R U . . .
C16 C 0.9577(4) 0.8230(4) 0.6057(3) 0.0507(9) Uani 1 1 d . . . . .
H16 H 0.993046 0.832006 0.670058 0.061 Uiso 1 1 calc R U . . .
C2 C 0.5994(5) 0.3988(3) 0.1996(4) 0.0553(12) Uani 1 1 d . . . . .
H2 H 0.600701 0.362248 0.141479 0.066 Uiso 1 1 calc R U . . .
C22 C 0.2712(4) 0.7427(4) 0.2057(5) 0.0608(13) Uani 1 1 d . . . . .
H22 H 0.286177 0.803907 0.175416 0.073 Uiso 1 1 calc R U . . .
C3 C 0.5896(6) 0.3506(3) 0.2865(4) 0.0618(14) Uani 1 1 d . . . . .
H3 H 0.585226 0.280269 0.288471 0.074 Uiso 1 1 calc R U . . .
C21 C 0.2921(5) 0.6547(5) 0.1602(7) 0.090(2) Uani 1 1 d . . . . .
H21 H 0.320539 0.654913 0.098429 0.108 Uiso 0.5 1 calc R U P A 2
C19 C 0.2716(10) 0.5671(6) 0.2046(11) 0.143(7) Uani 1 1 d . . . . .
H19 H 0.286530 0.506084 0.174089 0.171 Uiso 1 1 calc R U . . .
C20 C 0.3353(12) 0.6421(12) 0.0766(10) 0.083(4) Uani 0.5 1 d . . P B 1
H20A H 0.297341 0.689430 0.029521 0.125 Uiso 0.5 1 calc R U P B 1
H20B H 0.318600 0.574355 0.053552 0.125 Uiso 0.5 1 calc R U P B 1
H20C H 0.422023 0.653213 0.084656 0.125 Uiso 0.5 1 calc R U P B 1
H7 H 0.480(4) 0.686(4) 0.345(3) 0.036(11) Uiso 1 1 d . . . . .

loop_
_atom_site_aniso_label
_atom_site_aniso_U_11
_atom_site_aniso_U_22
_atom_site_aniso_U_33
_atom_site_aniso_U_23
_atom_site_aniso_U_13
_atom_site_aniso_U_12
Tb1 0.0181(2) 0.0278(2) 0.0235(2) 0.000 0.00449(12) 0.000
I1 0.0247(2) 0.0300(2) 0.0267(2) 0.000 0.00596(14) 0.000
F3 0.0309(10) 0.0444(10) 0.0328(10) 0.0054(8) 0.0060(8) 0.0066(8)
F4 0.0403(13) 0.0404(9) 0.0346(11) 0.0048(8) 0.0092(10) 0.0004(8)
F2 0.0575(15) 0.0476(12) 0.0365(11) -0.0042(10) 0.0086(10) -0.0065(11)
F1 0.0598(16) 0.0397(10) 0.0396(12) 0.0009(9) 0.0164(11) -0.0054(10)
N2 0.0220(13) 0.0317(12) 0.0304(12) -0.0008(12) 0.0078(10) 0.0007(11)
N3 0.0267(15) 0.0359(15) 0.0272(13) -0.0018(10) 0.0020(12) 0.0022(9)
N1 0.0255(13) 0.0289(14) 0.0344(13) 0.0005(10) 0.0077(10) -0.0027(9)
C9 0.0271(16) 0.0324(13) 0.0323(15) 0.0005(12) 0.0046(13) -0.0036(11)
C7 0.0227(16) 0.0339(14) 0.0286(15) 0.0017(12) 0.0046(13) -0.0028(12)
C12 0.0246(16) 0.0381(16) 0.0424(18) -0.0058(13) 0.0023(14) 0.0037(12)
C14 0.0331(18) 0.0428(18) 0.0365(19) 0.0031(13) 0.0046(15) 0.0007(13)
C13 0.0218(14) 0.0379(16) 0.0326(15) -0.0005(13) 0.0037(12) 0.0011(13)
C8 0.0209(15) 0.0341(17) 0.0306(15) -0.0030(12) 0.0057(13) -0.0034(11)
C10 0.034(2) 0.046(2) 0.032(2) -0.0044(12) 0.0115(18) -0.0070(12)
C11 0.0268(17) 0.0466(18) 0.0444(19) -0.0131(14) 0.0106(15) -0.0006(13)
C17 0.049(2) 0.050(2) 0.051(2) -0.0015(18) -0.0153(19) -0.0042(16)
C15 0.053(3) 0.058(2) 0.035(2) 0.0098(17) 0.0027(19) 0.0104(19)
C18 0.0348(19) 0.0481(17) 0.0381(18) 0.0046(14) -0.0022(16) -0.0056(14)
C5 0.040(2) 0.0372(17) 0.0411(19) -0.0023(13) 0.0100(16) -0.0043(13)
C1 0.040(2) 0.0399(17) 0.0407(19) -0.0049(13) 0.0084(15) -0.0097(13)
C6 0.0278(18) 0.0299(15) 0.045(2) -0.0021(15) 0.0072(15) -0.0048(14)
C4 0.062(3) 0.039(2) 0.054(3) 0.0056(16) 0.018(2) -0.0104(17)
C16 0.062(3) 0.0453(18) 0.0417(19) -0.0019(18) -0.0099(17) 0.012(2)
C2 0.074(3) 0.0377(19) 0.055(3) -0.0122(19) 0.014(2) -0.015(2)
C22 0.028(2) 0.060(3) 0.090(4) -0.005(2) -0.014(2) 0.0011(17)
C3 0.084(4) 0.0317(17) 0.072(3) -0.008(2) 0.016(3) -0.013(2)
C21 0.042(3) 0.093(5) 0.131(6) -0.047(4) -0.012(3) 0.008(3)
C19 0.081(8) 0.060(3) 0.27(2) -0.048(6) -0.044(10) 0.008(4)
C20 0.056(7) 0.107(9) 0.084(8) -0.028(8) -0.003(6) -0.008(6)

loop_
_atom_type_symbol
_atom_type_description
_atom_type_scat_dispersion_real
_atom_type_scat_dispersion_imag
_atom_type_scat_source
C C 0.0033 0.0016 'International Tables Vol C Tables 4.2.6.8 and 6.1.1.4'
H H 0.0000 0.0000 'International Tables Vol C Tables 4.2.6.8 and 6.1.1.4'
F F 0.0171 0.0103 'International Tables Vol C Tables 4.2.6.8 and 6.1.1.4'
I I -0.4742 1.8119 'International Tables Vol C Tables 4.2.6.8 and 6.1.1.4'
N N 0.0061 0.0033 'International Tables Vol C Tables 4.2.6.8 and 6.1.1.4'
Tb Tb -0.1723 4.1537 'International Tables Vol C Tables 4.2.6.8 and 6.1.1.4'

loop_
_geom_angle_atom_site_label_1
_geom_angle_atom_site_label_2
_geom_angle_atom_site_label_3
_geom_angle
_geom_angle_site_symmetry_1
_geom_angle_site_symmetry_3
_geom_angle_publ_flag
N2 Tb1 I1 84.52(7) . . ?
N2 Tb1 I1 84.52(7) 2_655 . ?
N2 Tb1 N2 169.03(15) 2_655 . ?
N2 Tb1 N3 88.45(10) . . ?
N2 Tb1 N3 88.45(10) 2_655 2_655 ?
N2 Tb1 N3 91.47(10) . 2_655 ?
N2 Tb1 N3 91.47(10) 2_655 . ?
N3 Tb1 I1 89.58(6) 2_655 . ?
N3 Tb1 I1 89.58(6) . . ?
N3 Tb1 N3 179.15(12) 2_655 . ?
N1 Tb1 I1 139.53(6) 2_655 . ?
N1 Tb1 I1 139.53(6) . . ?
N1 Tb1 N2 55.39(9) . . ?
N1 Tb1 N2 55.39(9) 2_655 2_655 ?
N1 Tb1 N2 135.51(10) 2_655 . ?
N1 Tb1 N2 135.51(10) . 2_655 ?
N1 Tb1 N3 94.18(10) 2_655 2_655 ?
N1 Tb1 N3 86.47(9) . 2_655 ?
N1 Tb1 N3 94.18(10) . . ?
N1 Tb1 N3 86.47(9) 2_655 . ?
N1 Tb1 N1 80.95(13) . 2_655 ?
C7 N2 Tb1 92.4(2) . . ?
C7 N2 C8 116.5(3) . . ?
C8 N2 Tb1 149.0(2) . . ?
C14 N3 Tb1 124.0(2) . . ?
C14 N3 C18 116.8(3) . . ?
C18 N3 Tb1 119.1(2) . . ?
C7 N1 Tb1 94.7(2) . . ?
C7 N1 C6 118.1(3) . . ?
C6 N1 Tb1 146.2(2) . . ?
F4 C9 C8 117.3(3) . . ?
F4 C9 C10 118.6(3) . . ?
C10 C9 C8 124.1(3) . . ?
N2 C7 N1 117.1(3) . . ?
N2 C7 H7 126(3) . . ?
N1 C7 H7 117(3) . . ?
C13 C12 H12 120.6 . . ?
C13 C12 C11 118.8(3) . . ?
C11 C12 H12 120.6 . . ?
N3 C14 H14 118.8 . . ?
N3 C14 C15 122.4(4) . . ?
C15 C14 H14 118.8 . . ?
F3 C13 C12 118.3(3) . . ?
F3 C13 C8 117.7(3) . . ?
C12 C13 C8 123.9(3) . . ?
N2 C8 C9 123.6(3) . . ?
N2 C8 C13 122.4(3) . . ?
C13 C8 C9 114.0(3) . . ?
C9 C10 H10 120.6 . . ?
C9 C10 C11 118.9(4) . . ?
C11 C10 H10 120.6 . . ?
C12 C11 H11 119.9 . . ?
C10 C11 C12 120.3(3) . . ?
C10 C11 H11 119.9 . . ?
C18 C17 H17 120.1 . . ?
C16 C17 H17 120.1 . . ?
C16 C17 C18 119.7(4) . . ?
C14 C15 H15 120.2 . . ?
C16 C15 C14 119.6(4) . . ?
C16 C15 H15 120.2 . . ?
N3 C18 C17 122.4(4) . . ?
N3 C18 H18 118.8 . . ?
C17 C18 H18 118.8 . . ?
F1 C5 C6 117.2(3) . . ?
C4 C5 F1 118.7(4) . . ?
C4 C5 C6 124.2(4) . . ?
F2 C1 C6 116.9(3) . . ?
F2 C1 C2 119.1(4) . . ?
C2 C1 C6 123.9(4) . . ?
C5 C6 N1 124.1(4) . . ?
C1 C6 N1 121.5(4) . . ?
C1 C6 C5 114.3(3) . . ?
C5 C4 H4 120.4 . . ?
C5 C4 C3 119.1(5) . . ?
C3 C4 H4 120.4 . . ?
C17 C16 C15 118.9(4) . . ?
C17 C16 H16 120.5 . . ?
C15 C16 H16 120.5 . . ?
C1 C2 H2 120.8 . . ?
C1 C2 C3 118.5(4) . . ?
C3 C2 H2 120.8 . . ?
C22 C22 H22 119.7 2 . ?
C22 C22 C21 120.5(5) 2 . ?
C21 C22 H22 119.7 . . ?
C4 C3 C2 120.0(4) . . ?
C4 C3 H3 120.0 . . ?
C2 C3 H3 120.0 . . ?
C22 C21 H21 120.3 . . ?
C19 C21 C22 119.4(9) . . ?
C19 C21 H21 120.3 . . ?
C20 C21 C22 127.9(11) . . ?
C20 C21 C19 112.7(10) . . ?
C21 C19 C19 120.1(6) . 2 ?
C21 C19 H19 119.9 . . ?
C19 C19 H19 119.9 2 . ?
C21 C20 H20A 109.5 . . ?
C21 C20 H20B 109.5 . . ?
C21 C20 H20C 109.5 . . ?
H20A C20 H20B 109.5 . . ?
H20A C20 H20C 109.5 . . ?
H20B C20 H20C 109.5 . . ?

loop_
_geom_bond_atom_site_label_1
_geom_bond_atom_site_label_2
_geom_bond_distance
_geom_bond_site_symmetry_2
_geom_bond_publ_flag
Tb1 I1 3.0908(7) . ?
Tb1 N2 2.461(3) 2_655 ?
Tb1 N2 2.461(3) . ?
Tb1 N3 2.480(3) 2_655 ?
Tb1 N3 2.480(3) . ?
Tb1 N1 2.407(3) 2_655 ?
Tb1 N1 2.407(3) . ?
F3 C13 1.359(4) . ?
F4 C9 1.365(4) . ?
F2 C1 1.365(5) . ?
F1 C5 1.367(4) . ?
N2 C7 1.326(5) . ?
N2 C8 1.401(4) . ?
N3 C14 1.357(5) . ?
N3 C18 1.361(5) . ?
N1 C7 1.327(4) . ?
N1 C6 1.404(4) . ?
C9 C8 1.405(5) . ?
C9 C10 1.377(6) . ?
C7 H7 0.93(5) . ?
C12 H12 0.9500 . ?
C12 C13 1.381(5) . ?
C12 C11 1.388(5) . ?
C14 H14 0.9500 . ?
C14 C15 1.384(6) . ?
C13 C8 1.403(5) . ?
C10 H10 0.9500 . ?
C10 C11 1.383(6) . ?
C11 H11 0.9500 . ?
C17 H17 0.9500 . ?
C17 C18 1.385(5) . ?
C17 C16 1.362(7) . ?
C15 H15 0.9500 . ?
C15 C16 1.374(7) . ?
C18 H18 0.9500 . ?
C5 C6 1.401(6) . ?
C5 C4 1.364(5) . ?
C1 C6 1.394(6) . ?
C1 C2 1.386(5) . ?
C4 H4 0.9500 . ?
C4 C3 1.389(7) . ?
C16 H16 0.9500 . ?
C2 H2 0.9500 . ?
C2 C3 1.391(8) . ?
C22 C22 1.371(13) 2 ?
C22 H22 0.9500 . ?
C22 C21 1.379(8) . ?
C3 H3 0.9500 . ?
C21 H21 0.9500 . ?
C21 C19 1.365(14) . ?
C21 C20 1.321(16) . ?
C19 C19 1.40(3) 2 ?
C19 H19 0.9500 . ?
C20 H20A 0.9800 . ?
C20 H20B 0.9800 . ?
C20 H20C 0.9800 . ?

loop_
_geom_torsion_atom_site_label_1
_geom_torsion_atom_site_label_2
_geom_torsion_atom_site_label_3
_geom_torsion_atom_site_label_4
_geom_torsion
_geom_torsion_site_symmetry_1
_geom_torsion_site_symmetry_2
_geom_torsion_site_symmetry_3
_geom_torsion_site_symmetry_4
_geom_torsion_publ_flag
Tb1 N2 C7 N1 -6.3(3) . . . . ?
Tb1 N2 C8 C9 -106.7(4) . . . . ?
Tb1 N2 C8 C13 72.6(5) . . . . ?
Tb1 N3 C14 C15 -173.0(3) . . . . ?
Tb1 N3 C18 C17 172.9(3) . . . . ?
Tb1 N1 C7 N2 6.5(3) . . . . ?
Tb1 N1 C6 C5 111.4(5) . . . . ?
Tb1 N1 C6 C1 -64.8(6) . . . . ?
F3 C13 C8 N2 1.6(5) . . . . ?
F3 C13 C8 C9 -179.1(3) . . . . ?
F4 C9 C8 N2 2.3(5) . . . . ?
F4 C9 C8 C13 -177.0(3) . . . . ?
F4 C9 C10 C11 177.5(3) . . . . ?
F2 C1 C6 N1 -2.2(6) . . . . ?
F2 C1 C6 C5 -178.8(3) . . . . ?
F2 C1 C2 C3 179.3(5) . . . . ?
F1 C5 C6 N1 1.8(6) . . . . ?
F1 C5 C6 C1 178.3(4) . . . . ?
F1 C5 C4 C3 -177.4(5) . . . . ?
N3 C14 C15 C16 -1.2(6) . . . . ?
C9 C10 C11 C12 0.0(5) . . . . ?
C7 N2 C8 C9 50.5(4) . . . . ?
C7 N2 C8 C13 -130.2(3) . . . . ?
C7 N1 C6 C5 -53.6(5) . . . . ?
C7 N1 C6 C1 130.2(4) . . . . ?
C12 C13 C8 N2 179.6(3) . . . . ?
C12 C13 C8 C9 -1.1(5) . . . . ?
C14 N3 C18 C17 -3.7(6) . . . . ?
C14 C15 C16 C17 -1.0(7) . . . . ?
C13 C12 C11 C10 0.7(5) . . . . ?
C8 N2 C7 N1 -174.8(3) . . . . ?
C8 C9 C10 C11 -1.4(5) . . . . ?
C10 C9 C8 N2 -178.8(3) . . . . ?
C10 C9 C8 C13 1.9(5) . . . . ?
C11 C12 C13 F3 177.8(3) . . . . ?
C11 C12 C13 C8 -0.1(5) . . . . ?
C18 N3 C14 C15 3.4(5) . . . . ?
C18 C17 C16 C15 0.8(7) . . . . ?
C5 C4 C3 C2 -2.3(10) . . . . ?
C1 C2 C3 C4 0.8(9) . . . . ?
C6 N1 C7 N2 178.2(3) . . . . ?
C6 C5 C4 C3 3.1(9) . . . . ?
C6 C1 C2 C3 0.0(8) . . . . ?
C4 C5 C6 N1 -178.6(5) . . . . ?
C4 C5 C6 C1 -2.2(7) . . . . ?
C16 C17 C18 N3 1.7(7) . . . . ?
C2 C1 C6 N1 177.2(4) . . . . ?
C2 C1 C6 C5 0.6(7) . . . . ?
C22 C22 C21 C19 -0.7(10) 2 . . . ?
C22 C22 C21 C20 -178.1(9) 2 . . . ?
C22 C21 C19 C19 0.6(18) . . . 2 ?
C20 C21 C19 C19 178.4(14) . . . 2 ?
